data_7219587
loop_
_publ_author_name
'Tong, Yi-Ping'
'Luo, Guo-Tian'
'Zhen, Jin'
'Shen, You'
'Lin, Yan-Wen'

_publ_section_title
;
 Synthesis, structures, and theoretical investigation of three
 polyoxomolybdate-based compounds: self-assembly, fragment analysis,
 orbital interaction, and formation mechanism
;
_journal_issue 13
_journal_name_full CrystEngComm
_journal_page_first 2629
_journal_paper_doi 10.1039/C4CE02545H
_journal_volume 17
_journal_year 2015
_chemical_formula_sum 'C54 H59 Mo12 N27 O45 Si'
_chemical_formula_weight 2985.65
_chemical_name_systematic
; 
 ? 
;
_space_group_IT_number 12
_symmetry_cell_setting monoclinic
_symmetry_space_group_name_Hall '-C 2y'
_symmetry_space_group_name_H-M 'C 1 2/m 1'
_atom_sites_solution_hydrogens geom
_atom_sites_solution_primary direct
_atom_sites_solution_secondary difmap
_audit_creation_method SHELXL-97
_audit_update_record
;
2014-10-06 deposited with the CCDC.
2015-02-16 downloaded from the CCDC.
;
_cell_angle_alpha 90.00
_cell_angle_beta 94.9490(10)
_cell_angle_gamma 90.00
_cell_formula_units_Z 2
_cell_length_a 23.3171(13)
_cell_length_b 15.7546(9)
_cell_length_c 12.0657(7)
_cell_measurement_temperature 293(2)
_cell_volume 4415.8(4)
_computing_structure_refinement 'SHELXL-97 (Sheldrick, 1997)'
_computing_structure_solution 'SHELXS-97 (Sheldrick, 1990)'
_diffrn_ambient_temperature 293(2)
_diffrn_measured_fraction_theta_full 0.978
_diffrn_measured_fraction_theta_max 0.978
_diffrn_radiation_monochromator graphite
_diffrn_radiation_source 'fine-focus sealed tube'
_diffrn_radiation_type MoK\a
_diffrn_radiation_wavelength 0.71073
_diffrn_reflns_av_R_equivalents 0.0240
_diffrn_reflns_av_sigmaI/netI 0.0258
_diffrn_reflns_limit_h_max 30
_diffrn_reflns_limit_h_min -30
_diffrn_reflns_limit_k_max 19
_diffrn_reflns_limit_k_min -20
_diffrn_reflns_limit_l_max 15
_diffrn_reflns_limit_l_min -15
_diffrn_reflns_number 16040
_diffrn_reflns_theta_full 27.50
_diffrn_reflns_theta_max 27.50
_diffrn_reflns_theta_min 2.25
_exptl_absorpt_coefficient_mu 1.765
_exptl_absorpt_correction_T_max 0.5613
_exptl_absorpt_correction_T_min 0.4974
_exptl_crystal_density_diffrn 2.245
_exptl_crystal_density_method 'not measured'
_exptl_crystal_F_000 2900
_exptl_crystal_size_max 0.46
_exptl_crystal_size_mid 0.42
_exptl_crystal_size_min 0.37
_refine_diff_density_max 1.859
_refine_diff_density_min -0.638
_refine_diff_density_rms 0.125
_refine_ls_extinction_method none
_refine_ls_goodness_of_fit_ref 1.061
_refine_ls_hydrogen_treatment mixed
_refine_ls_matrix_type full
_refine_ls_number_parameters 414
_refine_ls_number_reflns 5149
_refine_ls_number_restraints 228
_refine_ls_restrained_S_all 18.201
_refine_ls_R_factor_all 0.0632
_refine_ls_R_factor_gt 0.0514
_refine_ls_shift/su_max 0.004
_refine_ls_shift/su_mean 0.000
_refine_ls_structure_factor_coef Fsqd
_refine_ls_weighting_details 'calc w=1/[\s^2^(Fo^2^)+(0.0715P)^2^+33.2096P] where P=(Fo^2^+2Fc^2^)/3'
_refine_ls_weighting_scheme calc
_refine_ls_wR_factor_gt 0.1396
_refine_ls_wR_factor_ref 0.1479
_reflns_number_gt 4234
_reflns_number_total 5149
_reflns_threshold_expression >2sigma(I)
_cod_data_source_file c4ce02545h2.cif
_cod_data_source_block 1
_cod_depositor_comments 'Adding full bibliography for 7219585--7219587.cif.'
_cod_original_sg_symbol_H-M 'C 2/m'
_cod_database_code 7219587

loop_
_symmetry_equiv_pos_as_xyz
'x, y, z'
'-x, y, -z'
'x+1/2, y+1/2, z'
'-x+1/2, y+1/2, -z'
'-x, -y, -z'
'x, -y, z'
'-x+1/2, -y+1/2, -z'
'x+1/2, -y+1/2, z'

loop_
_atom_site_label
_atom_site_type_symbol
_atom_site_fract_x
_atom_site_fract_y
_atom_site_fract_z
_atom_site_U_iso_or_equiv
_atom_site_adp_type
_atom_site_occupancy
_atom_site_symmetry_multiplicity
_atom_site_calc_flag
_atom_site_refinement_flags
_atom_site_disorder_assembly
_atom_site_disorder_group
C70 C 0.47367(16) 0.87417(6) -0.03701(8) 0.28(5) Uani 0.25 1 d PGDU A -1
H70 H 0.4536 0.8268 -0.0654 0.335 Uiso 0.25 1 calc PR A -1
C71 C 0.52036(17) 0.86423(6) 0.04164(10) 0.28(5) Uani 0.25 1 d PGDU A -1
H71 H 0.5316 0.8102 0.0659 0.335 Uiso 0.25 1 calc PR A -1
C72 C 0.55030(17) 0.93503(6) 0.08409(13) 0.69(13) Uani 0.25 1 d PGDU A -1
H72 H 0.5815 0.9284 0.1367 0.827 Uiso 0.25 1 calc PR A -1
C73 C 0.53355(17) 1.01577(6) 0.04788(11) 0.32(6) Uani 0.25 1 d PGDU A -1
C74 C 0.48686(16) 1.02571(6) -0.03077(9) 0.21(4) Uani 0.25 1 d PGDU A -1
C75 C 0.45692(16) 0.95492(6) -0.07322(9) 0.13(3) Uani 0.25 1 d PGDU A -1
H75 H 0.4257 0.9616 -0.1258 0.162 Uiso 0.25 1 calc PR A -1
N70 N 0.55136(17) 1.10886(6) 0.07432(13) 0.13(3) Uani 0.25 1 d PGDU A -1
H70A H 0.5780 1.1261 0.1229 0.158 Uiso 0.25 1 calc PR A -1
N71 N 0.51535(17) 1.15867(6) 0.00328(10) 0.22(3) Uani 0.25 1 d PGDU A -1
N72 N 0.46915(17) 1.10721(6) -0.03338(8) 0.22(3) Uani 0.25 1 d PGDU A -1
N20' N 0.4159(3) 0.00000(7) 0.61507(16) 0.124(10) Uani 0.50 2 d SPGDU . 1
N21' N 0.4082(3) 0.08348(10) 0.64806(13) 0.17(2) Uani 0.25 1 d PDU . 1
N22' N 0.4106(3) 0.13523(8) 0.55521(13) 0.161(16) Uani 0.25 1 d PD . 1
H22' H 0.4071 0.1896 0.5539 0.193 Uiso 0.25 1 calc PR . 1
C50' C 0.42204(15) 0.0000 0.50142(7) 0.107(11) Uani 0.50 2 d SPGDU . 1
C51' C 0.4195(4) 0.08367(4) 0.46479(15) 0.14(2) Uani 0.25 1 d PGDU . 1
C52' C 0.4258(8) 0.10217(16) 0.3539(2) 0.093(15) Uani 0.25 1 d PGDU . 1
H52' H 0.4208 0.1610 0.3349 0.112 Uiso 0.25 1 d PR . 1
C53' C 0.4347(10) 0.0370(3) 0.2796(4) 0.14(2) Uani 0.25 1 d PGDU . 1
H53A H 0.4390 0.0498 0.2029 0.163 Uiso 0.25 1 d PR . 1
C54' C 0.4372(8) -0.0467(3) 0.3162(4) 0.110(14) Uani 0.25 1 d PGDU . 1
H54A H 0.4433 -0.0917 0.2649 0.133 Uiso 0.25 1 d PR . 1
C55' C 0.4309(4) -0.06518(12) 0.4271(2) 0.086(12) Uani 0.25 1 d PGDU . 1
H55A H 0.4326 -0.1230 0.4524 0.103 Uiso 0.25 1 d PR . 1
N20 N 0.4159(3) 0.00000(7) 0.61507(16) 0.124(10) Uani 0.50 2 d SPDU . 2
N21 N 0.4209(2) -0.08337(10) 0.65256(13) 0.17(2) Uani 0.25 1 d PDU . 2
N22 N 0.4322(2) -0.13438(8) 0.56292(13) 0.161(16) Uani 0.25 1 d PDU . 2
H22 H 0.4354 -0.1888 0.5645 0.193 Uiso 0.25 1 d PR . 2
C50 C 0.42204(15) 0.0000 0.50142(7) 0.107(11) Uani 0.50 2 d SPDU . 2
C51 C 0.43472(19) -0.08241(10) 0.47031(10) 0.14(2) Uani 0.25 1 d PDU . 2
C52 C 0.4415(3) -0.08550(15) 0.35706(13) 0.093(15) Uani 0.25 1 d PDU . 2
H52A H 0.4486 -0.1409 0.3280 0.112 Uiso 0.25 1 d PR . 2
C53 C 0.4450(3) -0.01796(10) 0.2838(2) 0.14(2) Uani 0.25 1 d PDU . 2
H53B H 0.4484 -0.0262 0.2058 0.163 Uiso 0.25 1 d PR . 2
C54 C 0.4342(2) 0.06014(13) 0.33139(15) 0.110(14) Uani 0.25 1 d PDU . 2
H54B H 0.4395 0.1093 0.2864 0.133 Uiso 0.25 1 d PR . 2
C55 C 0.4223(3) 0.07493(14) 0.44064(14) 0.086(12) Uani 0.25 1 d PDU . 2
H55B H 0.4162 0.1305 0.4702 0.103 Uiso 0.25 1 d PR . 2
Mo1 Mo 0.39334(6) 0.5000 0.27282(11) 0.0497(4) Uani 1 2 d S . .
Mo2 Mo 0.38578(4) 0.64733(6) 0.49211(9) 0.0505(3) Uani 1 1 d . . .
Mo3 Mo 0.49518(5) 0.66688(6) 0.30641(8) 0.0504(3) Uani 1 1 d . . .
Mo4 Mo 0.40451(6) 0.5000 0.71255(11) 0.0512(4) Uani 1 2 d S . .
Si1 Si 0.5000 0.5000 0.5000 0.0312(12) Uani 1 4 d S . .
O1 O 0.4914(5) 0.7404(6) 0.2072(7) 0.080(3) Uani 1 1 d . . .
O2 O 0.3561(5) 0.5000 0.8056(10) 0.064(4) Uani 1 2 d S . .
O3 O 0.3375(4) 0.7235(6) 0.4873(10) 0.081(3) Uani 1 1 d . . .
H2 H 0.3253 0.7288 0.5487 0.122 Uiso 1 1 calc R . .
O4 O 0.3410(5) 0.5000 0.1714(11) 0.087(5) Uani 1 2 d S . .
O5 O 0.4390(4) 0.7012(7) 0.3887(8) 0.097(3) Uani 1 1 d . . .
O6 O 0.4616(5) 0.5614(8) 0.5750(10) 0.033(3) Uani 0.50 1 d P . .
O7 O 0.4384(5) 0.5854(7) 0.2310(9) 0.106(4) Uani 1 1 d . . .
O8 O 0.3660(5) 0.5806(7) 0.6021(9) 0.112(4) Uani 1 1 d . . .
O9 O 0.3603(5) 0.5805(7) 0.3765(9) 0.103(4) Uani 1 1 d . . .
O10 O 0.4576(5) 0.5573(8) 0.4192(10) 0.037(3) Uani 0.50 1 d P . .
O11 O 0.5560(5) 0.7019(7) 0.3997(9) 0.110(4) Uani 1 1 d . . .
O12 O 0.4518(5) 0.5867(7) 0.7598(9) 0.110(4) Uani 1 1 d . . .
C1 C 0.2243(8) 0.8206(9) 0.1099(11) 0.085(5) Uani 1 1 d . . .
C2 C 0.2498(9) 0.8785(10) 0.0395(14) 0.102(7) Uani 1 1 d . . .
H2A H 0.2278 0.9161 -0.0060 0.122 Uiso 1 1 calc R . .
C3 C 0.3068(10) 0.8765(12) 0.0417(16) 0.108(8) Uani 1 1 d . . .
H3' H 0.3248 0.9142 -0.0035 0.130 Uiso 1 1 calc R . .
C4 C 0.3419(10) 0.8197(12) 0.1096(16) 0.111(7) Uani 1 1 d . . .
H4' H 0.3817 0.8210 0.1074 0.133 Uiso 1 1 calc R . .
C5 C 0.3179(8) 0.7635(12) 0.1776(13) 0.097(6) Uani 1 1 d . . .
H5 H 0.3404 0.7259 0.2221 0.117 Uiso 1 1 calc R . .
C6 C 0.2573(8) 0.7647(10) 0.1776(11) 0.088(6) Uani 1 1 d . . .
C7 C 0.2752(5) 0.9553(8) 0.3545(11) 0.063(4) Uani 1 1 d . . .
H7 H 0.2759 0.9269 0.2871 0.076 Uiso 1 1 calc R . .
C8 C 0.2742(5) 0.9091(9) 0.4494(12) 0.065(4) Uani 1 1 d . . .
H8 H 0.2737 0.8500 0.4490 0.078 Uiso 1 1 calc R . .
C9 C 0.2741(5) 0.9560(8) 0.5473(10) 0.055(3) Uani 1 1 d . . .
N1 N 0.1697(7) 0.8025(9) 0.1286(11) 0.100(5) Uani 1 1 d . . .
H1A H 0.1398 0.8275 0.0973 0.120 Uiso 1 1 calc R . .
N2 N 0.1686(8) 0.7400(12) 0.2028(12) 0.116(7) Uani 1 1 d . . .
N3 N 0.2216(8) 0.7157(11) 0.2338(11) 0.119(6) Uani 1 1 d . . .
N4 N 0.2744(5) 0.9330(9) 0.6569(10) 0.084(4) Uani 1 1 d . . .
H4A H 0.2751 0.8814 0.6804 0.101 Uiso 0.50 1 calc PR . .
N5 N 0.2736(8) 1.0000 0.7212(15) 0.102(9) Uani 1 2 d S . .
O1W O 1.0000 0.0000 1.0000 0.20(2) Uani 1 4 d SD . .
H1W1 H 0.96638(7) 0.0000 1.02218(17) 0.236 Uiso 0.50 2 d SPD . .
H1W2 H 0.99775(14) 0.0000 0.92931(12) 0.236 Uiso 0.50 2 d SPD . .
O2W O 0.07095(9) 0.8550(6) 1.00687(15) 0.154(8) Uani 1 1 d D . .
H2W1 H 0.07180(17) 0.8636(7) 0.93748(12) 0.184 Uiso 1 1 d D . .
H2W2 H 0.10451(8) 0.8613(10) 1.03935(17) 0.184 Uiso 1 1 d D . .

loop_
_atom_site_aniso_label
_atom_site_aniso_U_11
_atom_site_aniso_U_22
_atom_site_aniso_U_33
_atom_site_aniso_U_23
_atom_site_aniso_U_13
_atom_site_aniso_U_12
C70 0.30(9) 0.26(7) 0.29(8) 0.02(12) 0.09(6) -0.02(12)
C71 0.30(9) 0.26(7) 0.29(8) 0.02(12) 0.09(6) -0.02(12)
C72 0.6(2) 0.7(2) 0.8(2) -0.03(18) 0.12(17) -0.06(18)
C73 0.30(9) 0.31(14) 0.40(10) -0.01(14) 0.24(6) -0.10(11)
C74 0.36(7) 0.10(6) 0.19(6) 0.05(4) 0.18(4) 0.09(7)
C75 0.21(7) 0.06(4) 0.14(5) -0.01(4) 0.09(4) -0.04(4)
N70 0.21(7) 0.12(5) 0.06(3) -0.02(3) 0.00(4) 0.03(5)
N71 0.26(7) 0.28(6) 0.11(2) 0.09(3) 0.06(3) 0.08(6)
N72 0.26(7) 0.28(6) 0.11(2) 0.09(3) 0.06(3) 0.08(6)
N20' 0.062(11) 0.19(2) 0.120(16) 0.000 -0.015(11) 0.000
N21' 0.028(15) 0.20(4) 0.27(5) 0.06(6) -0.02(2) -0.03(3)
N22' 0.12(2) 0.18(3) 0.18(4) 0.01(4) -0.02(3) -0.125(15)
C50' 0.036(9) 0.115(19) 0.17(2) 0.000 -0.010(12) 0.000
C51' 0.000(12) 0.058(17) 0.34(6) 0.03(3) -0.06(2) -0.012(10)
C52' 0.019(15) 0.053(18) 0.21(4) -0.02(3) 0.00(2) 0.013(12)
C53' 0.07(2) 0.21(6) 0.13(3) -0.05(6) 0.022(19) 0.05(4)
C54' 0.075(19) 0.08(2) 0.18(3) 0.08(2) 0.01(2) 0.00(3)
C55' 0.057(15) 0.017(10) 0.19(3) -0.04(2) 0.024(19) -0.003(16)
N20 0.062(11) 0.19(2) 0.120(16) 0.000 -0.015(11) 0.000
N21 0.028(15) 0.20(4) 0.27(5) 0.06(6) -0.02(2) -0.03(3)
N22 0.12(2) 0.18(3) 0.18(4) 0.01(4) -0.02(3) -0.125(15)
C50 0.036(9) 0.115(19) 0.17(2) 0.000 -0.010(12) 0.000
C51 0.000(12) 0.058(17) 0.34(6) 0.03(3) -0.06(2) -0.012(10)
C52 0.019(15) 0.053(18) 0.21(4) -0.02(3) 0.00(2) 0.013(12)
C53 0.07(2) 0.21(6) 0.13(3) -0.05(6) 0.022(19) 0.05(4)
C54 0.075(19) 0.08(2) 0.18(3) 0.08(2) 0.01(2) 0.00(3)
C55 0.057(15) 0.017(10) 0.19(3) -0.04(2) 0.024(19) -0.003(16)
Mo1 0.0413(6) 0.0625(8) 0.0422(6) 0.000 -0.0133(5) 0.000
Mo2 0.0419(4) 0.0392(4) 0.0696(6) 0.0077(4) 0.0003(4) 0.0118(4)
Mo3 0.0707(6) 0.0362(4) 0.0436(4) 0.0105(4) 0.0013(4) 0.0075(4)
Mo4 0.0437(6) 0.0682(9) 0.0423(6) 0.000 0.0079(5) 0.000
Si1 0.033(2) 0.026(2) 0.034(2) 0.000 -0.0044(18) 0.000
O1 0.120(7) 0.056(5) 0.062(5) 0.027(4) 0.004(5) 0.003(5)
O2 0.057(6) 0.076(8) 0.061(6) 0.000 0.016(5) 0.000
O3 0.062(5) 0.058(5) 0.124(8) 0.001(5) 0.012(5) 0.028(4)
O4 0.053(6) 0.145(13) 0.057(6) 0.000 -0.025(5) 0.000
O5 0.108(6) 0.092(6) 0.100(6) -0.044(5) 0.058(5) -0.046(5)
O6 0.033(5) 0.026(6) 0.038(6) -0.003(5) -0.003(5) 0.002(5)
O7 0.112(6) 0.102(7) 0.112(6) -0.056(5) 0.063(5) -0.052(5)
O8 0.102(6) 0.117(6) 0.107(6) 0.066(5) -0.053(5) -0.062(5)
O9 0.117(6) 0.088(6) 0.115(6) -0.044(5) 0.064(5) -0.045(5)
O10 0.037(6) 0.031(6) 0.041(6) -0.003(5) -0.003(5) -0.002(5)
O11 0.107(6) 0.117(6) 0.097(6) -0.060(5) -0.040(5) 0.066(5)
O12 0.098(6) 0.121(7) 0.101(6) 0.067(5) -0.046(5) -0.061(5)
C1 0.136(12) 0.054(7) 0.059(6) -0.022(6) -0.031(7) 0.025(8)
C2 0.154(15) 0.050(8) 0.093(10) 0.002(8) -0.036(10) 0.009(10)
C3 0.154(17) 0.064(10) 0.103(12) -0.006(10) -0.010(12) -0.009(11)
C4 0.133(15) 0.093(12) 0.102(11) -0.031(10) -0.018(11) 0.018(11)
C5 0.128(12) 0.095(11) 0.066(8) -0.004(8) -0.015(9) 0.042(9)
C6 0.143(13) 0.074(9) 0.045(6) -0.008(6) -0.010(8) 0.032(9)
C7 0.061(6) 0.065(7) 0.063(6) -0.016(6) 0.000(6) -0.001(6)
C8 0.055(6) 0.050(6) 0.089(8) 0.001(6) 0.007(6) 0.002(5)
C9 0.042(5) 0.061(6) 0.061(6) 0.010(5) -0.002(5) 0.002(5)
N1 0.134(11) 0.086(9) 0.075(7) -0.010(7) -0.024(8) 0.029(8)
N2 0.154(14) 0.115(12) 0.080(8) 0.005(9) 0.009(9) 0.021(11)
N3 0.165(14) 0.126(12) 0.065(7) 0.022(8) 0.008(9) 0.047(11)
N4 0.066(6) 0.116(9) 0.071(6) 0.032(6) 0.004(6) 0.003(7)
N5 0.062(10) 0.18(2) 0.059(9) 0.000 0.002(8) 0.000
O1W 0.19(4) 0.18(4) 0.23(4) 0.000 0.03(3) 0.000
O2W 0.112(10) 0.27(2) 0.075(7) -0.026(10) 0.000(7) 0.002(13)

loop_
_atom_type_symbol
_atom_type_description
_atom_type_scat_dispersion_real
_atom_type_scat_dispersion_imag
_atom_type_scat_source
C C 0.0033 0.0016 'International Tables Vol C Tables 4.2.6.8 and 6.1.1.4'
H H 0.0000 0.0000 'International Tables Vol C Tables 4.2.6.8 and 6.1.1.4'
N N 0.0061 0.0033 'International Tables Vol C Tables 4.2.6.8 and 6.1.1.4'
O O 0.0106 0.0060 'International Tables Vol C Tables 4.2.6.8 and 6.1.1.4'
Si Si 0.0817 0.0704 'International Tables Vol C Tables 4.2.6.8 and 6.1.1.4'
Mo Mo -1.6832 0.6857 'International Tables Vol C Tables 4.2.6.8 and 6.1.1.4'

loop_
_geom_angle_atom_site_label_1
_geom_angle_atom_site_label_2
_geom_angle_atom_site_label_3
_geom_angle
_geom_angle_site_symmetry_1
_geom_angle_site_symmetry_3
C71 C70 C75 120.0 . .
C72 C71 C70 120.0 . .
C71 C72 C73 120.0 . .
C74 C73 C72 120.0 . .
C74 C73 N70 102.4 . .
C72 C73 N70 137.6 . .
N72 C74 C75 127.8 . .
N72 C74 C73 110.1 . .
C75 C74 C73 120.0 . .
C74 C75 C70 120.0 . .
N71 N70 C73 105.7 . .
N70 N71 N72 106.1 . .
C74 N72 N71 108.7 . .
N21' N20' N21' 142.2(4) 6 .
N21' N20' C50' 108.00(13) 6 .
N21' N20' C50' 108.00(11) . .
N22' N21' N20' 108.01(17) . .
N21' N22' C51' 107.98(13) . .
C51' C50' C51' 143.0 . 6
C51' C50' C55' 25.69(10) . 6
C51' C50' C55' 120.00(10) 6 6
C51' C50' C55' 120.0 . .
C51' C50' C55' 25.7 6 .
C55' C50' C55' 95.24(11) 6 .
C51' C50' N20' 107.97(11) . .
C51' C50' N20' 107.96(10) 6 .
C55' C50' N20' 132.02(8) 6 .
C55' C50' N20' 132.01(12) . .
C55' C51' C50' 77.2(3) 6 .
C55' C51' C52' 45.8(3) 6 .
C50' C51' C52' 120.0 . .
C55' C51' N22' 162.8(5) 6 .
C50' C51' N22' 108.03(15) . .
C52' C51' N22' 131.97(15) . .
C55' C51' C54' 18.5 6 6
C50' C51' C54' 90.1(2) . 6
C52' C51' C54' 30.1(2) . 6
N22' C51' C54' 161.45(12) . 6
C54' C52' C55' 83.5(4) 6 6
C54' C52' C53' 14.25(15) 6 .
C55' C52' C53' 96.91(17) 6 .
C54' C52' C51' 107.4(2) 6 .
C55' C52' C51' 24.80(14) 6 .
C53' C52' C51' 120.0 . .
C54' C53' C53' 109.1(10) 6 6
C54' C53' C52' 32.9(9) 6 .
C53' C53' C52' 137.6 6 .
C54' C53' C54' 90.6(10) 6 .
C53' C53' C54' 18.5 6 .
C52' C53' C54' 120.0 . .
C54' C53' C55' 11.2(4) 6 6
C53' C53' C55' 103.93(12) 6 6
C52' C53' C55' 34.67(11) . 6
C54' C53' C55' 85.73(12) . 6
C53' C54' C52' 132.8(10) 6 6
C53' C54' C55' 165.0(5) 6 .
C52' C54' C55' 49.06(13) 6 .
C53' C54' C53' 52.4(10) 6 .
C52' C54' C53' 160.02(13) 6 .
C55' C54' C53' 120.0 . .
C53' C54' C54' 70.9(10) 6 6
C52' C54' C54' 148.07(15) 6 6
C55' C54' C54' 102.1 . 6
C53' C54' C54' 18.5 . 6
C53' C54' C51' 160.73(5) 6 6
C52' C54' C51' 42.52(12) 6 6
C55' C54' C51' 8.1 . 6
C53' C54' C51' 124.5 . 6
C54' C54' C51' 107.3 6 6
C51' C55' C52' 109.4(3) 6 6
C51' C55' C54' 153.5 6 .
C52' C55' C54' 47.4(2) 6 .
C51' C55' C50' 77.15(9) 6 .
C52' C55' C50' 159.24(18) 6 .
C54' C55' C50' 120.0 . .
C51' C55' C53' 151.97(18) 6 6
C52' C55' C53' 48.43(5) 6 6
C54' C55' C53' 3.75(13) . 6
C50' C55' C53' 117.8(3) . 6
N21 N22 C51 107.98(13) . .
N21 N22 C55 109.11(16) . 6
C51 N22 C55 10.5(3) . 6
C55 C51 C52 49.9(8) 6 .
C55 C51 N22 135.6(9) 6 .
C52 C51 N22 141.78(17) . .
C55 C51 C54 39.4(8) 6 6
C52 C51 C54 15.5(2) . 6
N22 C51 C54 155.57(14) . 6
C54 C52 C55 106.0(8) 6 6
C54 C52 C51 119.6(6) 6 .
C55 C52 C51 17.6(3) 6 .
C54 C52 C53 22.5(8) 6 .
C55 C52 C53 119.7(3) 6 .
C51 C52 C53 128.0(2) . .
C54 C52 C53 22.7(8) 6 6
C55 C52 C53 109.0(3) 6 6
C51 C52 C53 116.74(18) . 6
C53 C52 C53 11.30(7) . 6
C53 C53 C54 135.8(3) 6 6
C53 C53 C54 27.7(2) 6 .
C54 C53 C54 108.0(4) 6 .
C53 C53 C52 139.94(14) 6 .
C54 C53 C52 12.5(5) 6 .
C54 C53 C52 113.1(3) . .
C53 C53 C52 28.76(11) 6 6
C54 C53 C52 108.0(3) 6 6
C54 C53 C52 8.4(3) . 6
C52 C53 C52 111.2(2) . 6
C52 C54 C53 145.0(13) 6 6
C52 C54 C55 52.7(6) 6 .
C53 C54 C55 142.6(3) 6 .
C52 C54 C53 148.9(11) 6 .
C53 C54 C53 16.50(12) 6 .
C55 C54 C53 126.8(2) . .
C52 C54 C51 44.9(4) 6 6
C53 C54 C51 140.7(3) 6 6
C55 C54 C51 12.0(3) . 6
C53 C54 C51 126.86(18) . 6
C52 C54 C54 139.6(4) 6 6
C53 C54 C54 44.2(3) 6 6
C55 C54 C54 99.65(12) . 6
C53 C54 C54 27.73(19) . 6
C51 C54 C54 101.83(9) 6 6
C51 C55 C52 112.5(10) 6 6
C51 C55 C54 128.6(11) 6 .
C52 C55 C54 21.3(2) 6 .
C51 C55 N22 33.8(6) 6 6
C52 C55 N22 129.1(4) 6 6
C54 C55 N22 150.3(4) . 6
O4 Mo1 O7 101.7(5) . 6_565
O4 Mo1 O7 101.7(5) . .
O7 Mo1 O7 96.4(7) 6_565 .
O4 Mo1 O9 99.5(5) . .
O7 Mo1 O9 156.9(5) 6_565 .
O7 Mo1 O9 88.1(5) . .
O4 Mo1 O9 99.5(5) . 6_565
O7 Mo1 O9 88.1(5) 6_565 6_565
O7 Mo1 O9 156.9(5) . 6_565
O9 Mo1 O9 79.5(7) . 6_565
O4 Mo1 O10 157.3(3) . 6_565
O7 Mo1 O10 65.4(5) 6_565 6_565
O7 Mo1 O10 98.3(5) . 6_565
O9 Mo1 O10 91.6(4) . 6_565
O9 Mo1 O10 63.0(4) 6_565 6_565
O4 Mo1 O10 157.3(3) . .
O7 Mo1 O10 98.3(5) 6_565 .
O7 Mo1 O10 65.4(5) . .
O9 Mo1 O10 63.0(4) . .
O9 Mo1 O10 91.6(4) 6_565 .
O10 Mo1 O10 44.3(6) 6_565 .
O3 Mo2 O8 103.7(5) . .
O3 Mo2 O9 102.7(5) . .
O8 Mo2 O9 98.2(5) . .
O3 Mo2 O11 97.7(5) . 2_656
O8 Mo2 O11 88.4(5) . 2_656
O9 Mo2 O11 156.4(5) . 2_656
O3 Mo2 O5 97.3(5) . .
O8 Mo2 O5 156.7(5) . .
O9 Mo2 O5 86.9(5) . .
O11 Mo2 O5 78.7(4) 2_656 .
O3 Mo2 O6 155.9(5) . .
O8 Mo2 O6 65.3(5) . .
O9 Mo2 O6 100.2(5) . .
O11 Mo2 O6 62.0(4) 2_656 .
O5 Mo2 O6 91.4(4) . .
O3 Mo2 O10 155.5(5) . .
O8 Mo2 O10 99.0(5) . .
O9 Mo2 O10 64.5(5) . .
O11 Mo2 O10 92.1(4) 2_656 .
O5 Mo2 O10 62.6(4) . .
O6 Mo2 O10 46.0(4) . .
O1 Mo3 O5 101.1(5) . .
O1 Mo3 O11 103.0(5) . .
O5 Mo3 O11 97.7(5) . .
O1 Mo3 O12 98.6(5) . 2_656
O5 Mo3 O12 157.7(5) . 2_656
O11 Mo3 O12 87.9(5) . 2_656
O1 Mo3 O7 97.3(5) . .
O5 Mo3 O7 87.6(5) . .
O11 Mo3 O7 157.6(5) . .
O12 Mo3 O7 79.6(4) 2_656 .
O1 Mo3 O6 156.9(5) . 2_656
O5 Mo3 O6 99.8(4) . 2_656
O11 Mo3 O6 64.5(5) . 2_656
O12 Mo3 O6 63.1(4) 2_656 2_656
O7 Mo3 O6 93.2(4) . 2_656
O1 Mo3 O10 155.1(5) . .
O5 Mo3 O10 65.5(5) . .
O11 Mo3 O10 99.8(5) . .
O12 Mo3 O10 92.3(4) 2_656 .
O7 Mo3 O10 62.6(4) . .
O6 Mo3 O10 46.4(4) 2_656 .
O2 Mo4 O12 102.5(4) . 6_565
O2 Mo4 O12 102.5(4) . .
O12 Mo4 O12 97.5(7) 6_565 .
O2 Mo4 O8 99.2(4) . 6_565
O12 Mo4 O8 87.5(5) 6_565 6_565
O12 Mo4 O8 156.0(5) . 6_565
O2 Mo4 O8 99.2(4) . .
O12 Mo4 O8 156.0(5) 6_565 .
O12 Mo4 O8 87.5(5) . .
O8 Mo4 O8 79.0(6) 6_565 .
O2 Mo4 O6 155.7(3) . 6_565
O12 Mo4 O6 63.9(4) 6_565 6_565
O12 Mo4 O6 99.3(5) . 6_565
O8 Mo4 O6 62.0(4) 6_565 6_565
O8 Mo4 O6 92.2(4) . 6_565
O2 Mo4 O6 155.7(3) . .
O12 Mo4 O6 99.3(5) 6_565 .
O12 Mo4 O6 63.9(4) . .
O8 Mo4 O6 92.2(4) 6_565 .
O8 Mo4 O6 62.0(4) . .
O6 Mo4 O6 47.2(6) 6_565 .
O10 Si1 O10 68.4(9) 2_656 5_666
O10 Si1 O10 180.0(10) 2_656 6_565
O10 Si1 O10 111.6(9) 5_666 6_565
O10 Si1 O10 111.6(9) 2_656 .
O10 Si1 O10 180.0(7) 5_666 .
O10 Si1 O10 68.4(9) 6_565 .
O10 Si1 O6 109.3(6) 2_656 5_666
O10 Si1 O6 70.6(6) 5_666 5_666
O10 Si1 O6 70.7(6) 6_565 5_666
O10 Si1 O6 109.4(6) . 5_666
O10 Si1 O6 70.6(6) 2_656 2_656
O10 Si1 O6 109.3(6) 5_666 2_656
O10 Si1 O6 109.4(6) 6_565 2_656
O10 Si1 O6 70.7(6) . 2_656
O6 Si1 O6 72.2(8) 5_666 2_656
O10 Si1 O6 70.7(6) 2_656 .
O10 Si1 O6 109.4(6) 5_666 .
O10 Si1 O6 109.3(6) 6_565 .
O10 Si1 O6 70.6(6) . .
O6 Si1 O6 180.0(7) 5_666 .
O6 Si1 O6 107.8(8) 2_656 .
O10 Si1 O6 109.4(6) 2_656 6_565
O10 Si1 O6 70.7(6) 5_666 6_565
O10 Si1 O6 70.6(6) 6_565 6_565
O10 Si1 O6 109.3(6) . 6_565
O6 Si1 O6 107.8(8) 5_666 6_565
O6 Si1 O6 180.0(9) 2_656 6_565
O6 Si1 O6 72.2(8) . 6_565
Mo3 O5 Mo2 137.1(6) . .
Si1 O6 Mo3 121.7(6) . 2_656
Si1 O6 Mo2 121.7(6) . .
Mo3 O6 Mo2 96.7(4) 2_656 .
Si1 O6 Mo4 120.1(6) . .
Mo3 O6 Mo4 95.5(4) 2_656 .
Mo2 O6 Mo4 94.7(4) . .
Mo1 O7 Mo3 136.6(6) . .
Mo2 O8 Mo4 137.8(6) . .
Mo2 O9 Mo1 137.7(6) . .
Si1 O10 O10 55.8(4) . 6_565
Si1 O10 Mo1 123.4(7) . .
O10 O10 Mo1 67.9(3) 6_565 .
Si1 O10 Mo3 120.8(7) . .
O10 O10 Mo3 135.8(3) 6_565 .
Mo1 O10 Mo3 95.1(4) . .
Si1 O10 Mo2 121.2(7) . .
O10 O10 Mo2 125.9(3) 6_565 .
Mo1 O10 Mo2 94.6(4) . .
Mo3 O10 Mo2 94.7(4) . .
Mo3 O11 Mo2 136.4(6) . 2_656
Mo4 O12 Mo3 137.3(6) . 2_656
N1 C1 C6 104.5(14) . .
N1 C1 C2 133.9(15) . .
C6 C1 C2 121.6(17) . .
C3 C2 C1 116.4(16) . .
C2 C3 C4 123.5(19) . .
C5 C4 C3 121(2) . .
C4 C5 C6 117.0(16) . .
N3 C6 C1 108.8(16) . .
N3 C6 C5 130.4(15) . .
C1 C6 C5 120.8(15) . .
C8 C7 C7 122.4(8) . 6_575
C7 C8 C9 115.5(12) . .
N4 C9 C9 105.3(8) . 6_575
N4 C9 C8 132.6(13) . .
C9 C9 C8 122.0(8) 6_575 .
N2 N1 C1 110.2(14) . .
N3 N2 N1 109.4(17) . .
N2 N3 C6 107.1(15) . .
N5 N4 C9 111.0(13) . .
N4 N5 N4 107.3(17) . 6_575
H1W1 O1W H1W2 109.7(2) . .

loop_
_geom_bond_atom_site_label_1
_geom_bond_atom_site_label_2
_geom_bond_distance
_geom_bond_site_symmetry_2
C70 C71 1.3900 .
C70 C75 1.3900 .
C71 C72 1.3900 .
C72 C73 1.3900 .
C73 C74 1.3900 .
C73 N70 1.5499 .
C74 N72 1.3483 .
C74 C75 1.3900 .
N70 N71 1.3896 .
N71 N72 1.3898 .
N20' N21' 1.390(2) 6
N20' N21' 1.390(2) .
N20' C50' 1.3907(19) .
N21' N22' 1.390(2) .
N22' C51' 1.390(3) .
C50' C51' 1.3900 .
C50' C51' 1.3900(11) 6
C50' C55' 1.390(3) 6
C50' C55' 1.3900 .
C51' C55' 0.6180(18) 6
C51' C52' 1.3900 .
C51' C54' 1.962(2) 6
C52' C54' 1.030(7) 6
C52' C55' 1.057(2) 6
C52' C53' 1.3900 .
C53' C54' 0.466(3) 6
C53' C53' 1.166(9) 6
C53' C54' 1.3900 .
C53' C55' 1.8445 6
C54' C53' 0.466(3) 6
C54' C52' 1.030(4) 6
C54' C55' 1.3900 .
C54' C54' 1.471(8) 6
C54' C51' 1.9623 6
C55' C51' 0.6180 6
C55' C52' 1.057(3) 6
C55' C53' 1.845(2) 6
N21 N22 1.390(3) .
N22 C51 1.391(2) .
N22 C55 1.746(2) 6
C51 C55 0.456(5) 6
C51 C52 1.390(3) .
C51 C54 1.712(2) 6
C52 C54 0.525(4) 6
C52 C55 1.150(5) 6
C52 C53 1.390(3) .
C52 C53 1.859(3) 6
C53 C53 0.566(3) 6
C53 C54 0.927(4) 6
C53 C54 1.390(3) .
C53 C52 1.859(3) 6
C54 C52 0.525(4) 6
C54 C53 0.927(4) 6
C54 C55 1.390(3) .
C54 C51 1.712(2) 6
C54 C54 1.895(4) 6
C55 C51 0.456(5) 6
C55 C52 1.150(5) 6
C55 N22 1.746(2) 6
Mo1 O4 1.652(12) .
Mo1 O7 1.805(11) 6_565
Mo1 O7 1.805(11) .
Mo1 O9 1.984(11) .
Mo1 O9 1.984(11) 6_565
Mo1 O10 2.393(12) 6_565
Mo1 O10 2.393(12) .
Mo2 O3 1.643(9) .
Mo2 O8 1.785(11) .
Mo2 O9 1.807(11) .
Mo2 O11 1.996(10) 2_656
Mo2 O5 2.021(11) .
Mo2 O6 2.378(12) .
Mo2 O10 2.418(13) .
Mo3 O1 1.662(9) .
Mo3 O5 1.793(11) .
Mo3 O11 1.818(10) .
Mo3 O12 1.983(11) 2_656
Mo3 O7 2.006(11) .
Mo3 O6 2.361(12) 2_656
Mo3 O10 2.410(13) .
Mo4 O2 1.659(13) .
Mo4 O12 1.816(11) 6_565
Mo4 O12 1.816(11) .
Mo4 O8 1.997(11) 6_565
Mo4 O8 1.997(11) .
Mo4 O6 2.418(12) 6_565
Mo4 O6 2.418(12) .
Si1 O10 1.604(12) 2_656
Si1 O10 1.604(12) 5_666
Si1 O10 1.604(12) 6_565
Si1 O10 1.604(12) .
Si1 O6 1.641(12) 5_666
Si1 O6 1.641(12) 2_656
Si1 O6 1.641(12) .
Si1 O6 1.641(12) 6_565
O6 Mo3 2.361(12) 2_656
O10 O10 1.80(3) 6_565
O11 Mo2 1.996(10) 2_656
O12 Mo3 1.983(11) 2_656
C1 N1 1.34(2) .
C1 C6 1.39(2) .
C1 C2 1.41(2) .
C2 C3 1.33(3) .
C3 C4 1.42(3) .
C4 C5 1.36(3) .
C5 C6 1.41(3) .
C6 N3 1.36(2) .
C7 C8 1.358(19) .
C7 C7 1.41(3) 6_575
C8 C9 1.394(18) .
C9 N4 1.371(17) .
C9 C9 1.39(2) 6_575
N1 N2 1.33(2) .
N2 N3 1.32(3) .
N4 N5 1.312(17) .
N5 N4 1.312(17) 6_575
O1W H1W1 0.8500(18) .
O1W H1W2 0.8500(14) .

loop_
_geom_hbond_atom_site_label_D
_geom_hbond_atom_site_label_H
_geom_hbond_atom_site_label_A
_geom_hbond_distance_DH
_geom_hbond_distance_HA
_geom_hbond_distance_DA
_geom_hbond_angle_DHA
_geom_hbond_site_symmetry_A
O2W H2W2 N1 0.850(3) 2.012(17) 2.750(15) 144.8(16) 1_556
O2W H2W1 O7 0.850(3) 2.179(12) 3.009(11) 165.3(11) 7_566
N4 H4A N3 0.86 1.85 2.69(2) 165.2 7_566
N1 H1A O2W 0.86 1.91 2.750(15) 164.7 1_554
N22 H22 O11 0.86 1.78 2.629(12) 167.3 2_646
N22' H22' O3 0.86 2.22 2.879(10) 133.3 6_565
N22' H22' O11 0.86 1.97 2.724(12) 144.9 5_666
